data_7123536
loop_
_publ_author_name
'Gong, Liaokuo'
'Hu, Qianqian'
'Huang, Fuquan'
'Zhang, Zhi-Zhuan'
'Shen, Nan-Nan'
'Hu, Bing'
'Song, Ying'
'Wang, Ze-Ping'
'Du, Kezhao'
'Huang, Xiao-ying'

_publ_section_title
;
 Efficient modulation of photoluminescence by hydrogen bonding
 interactions among inorganic [MnBr4]2- anions and organic cations
;
_journal_name_full 'Chemical Communications'
_journal_paper_doi 10.1039/C9CC03038G
_journal_year 2019
_chemical_formula_sum 'C20 H44 Br4 Mn N2'
_chemical_formula_weight 687.15
_space_group_crystal_system monoclinic
_space_group_IT_number 15
_space_group_name_Hall '-C 2yc'
_space_group_name_H-M_alt 'C 1 2/c 1'
_symmetry_space_group_name_Hall '-C 2yc'
_symmetry_space_group_name_H-M 'C 1 2/c 1'
_atom_sites_solution_hydrogens geom
_audit_creation_method SHELXL-2016/6
_audit_update_record
;
2019-04-16 deposited with the CCDC.    2019-05-23 downloaded from the CCDC.
;
_cell_angle_alpha 90
_cell_angle_beta 101.273(2)
_cell_angle_gamma 90
_cell_formula_units_Z 16
_cell_length_a 32.1617(6)
_cell_length_b 10.0012(2)
_cell_length_c 34.9081(6)
_cell_measurement_reflns_used 10391
_cell_measurement_temperature 100(2)
_cell_measurement_theta_max 69.0970
_cell_measurement_theta_min 4.6160
_cell_volume 11011.8(4)
_computing_cell_refinement 'Bruker FRAMBO'
_computing_data_collection 'Bruker FRAMBO'
_computing_data_reduction 'Bruker SAINT'
_computing_molecular_graphics 'Bruker SHELXTL'
_computing_publication_material 'Bruker SHELXTL'
_computing_structure_refinement 'SHELXL-2016/6 (Sheldrick, 2016)'
_computing_structure_solution 'Bruker SHELXTL'
_diffrn_ambient_temperature 100(2)
_diffrn_detector_area_resol_mean 16.2083
_diffrn_measured_fraction_theta_full 0.999
_diffrn_measured_fraction_theta_max 0.989
_diffrn_measurement_device_type 'SuperNova, Dual, Cu at home/near, Eos'
_diffrn_measurement_method '\w scans'
_diffrn_radiation_type CuK\a
_diffrn_radiation_wavelength 1.54178
_diffrn_reflns_av_R_equivalents 0.0555
_diffrn_reflns_av_unetI/netI 0.0428
_diffrn_reflns_Laue_measured_fraction_full 0.999
_diffrn_reflns_Laue_measured_fraction_max 0.989
_diffrn_reflns_limit_h_max 35
_diffrn_reflns_limit_h_min -38
_diffrn_reflns_limit_k_max 11
_diffrn_reflns_limit_k_min -12
_diffrn_reflns_limit_l_max 38
_diffrn_reflns_limit_l_min -42
_diffrn_reflns_number 40982
_diffrn_reflns_point_group_measured_fraction_full 0.999
_diffrn_reflns_point_group_measured_fraction_max 0.989
_diffrn_reflns_theta_full 67.679
_diffrn_reflns_theta_max 69.466
_diffrn_reflns_theta_min 3.419
_diffrn_source 'micro-focus sealed X-ray tube'
_exptl_absorpt_coefficient_mu 10.748
_exptl_absorpt_correction_T_max 1.00000
_exptl_absorpt_correction_T_min 0.24683
_exptl_absorpt_correction_type multi-scan
_exptl_absorpt_process_details
;
CrysAlisPro 1.171.39.46 (Rigaku Oxford Diffraction, 2018)
Empirical absorption correction using spherical harmonics,
 implemented in SCALE3 ABSPACK scaling algorithm.
;
_exptl_crystal_colour green
_exptl_crystal_density_diffrn 1.658
_exptl_crystal_description block
_exptl_crystal_F_000 5488
_exptl_crystal_size_max 0.30
_exptl_crystal_size_mid 0.30
_exptl_crystal_size_min 0.30
_refine_diff_density_max 1.146
_refine_diff_density_min -0.928
_refine_diff_density_rms 0.117
_refine_ls_extinction_method none
_refine_ls_goodness_of_fit_ref 1.011
_refine_ls_hydrogen_treatment constr
_refine_ls_matrix_type full
_refine_ls_number_parameters 708
_refine_ls_number_reflns 10219
_refine_ls_number_restraints 2040
_refine_ls_restrained_S_all 1.065
_refine_ls_R_factor_all 0.1017
_refine_ls_R_factor_gt 0.0791
_refine_ls_shift/su_max 0.001
_refine_ls_shift/su_mean 0.000
_refine_ls_structure_factor_coef Fsqd
_refine_ls_weighting_details 'w=1/[\s^2^(Fo^2^)+199.0000P] where P=(Fo^2^+2Fc^2^)/3'
_refine_ls_weighting_scheme calc
_refine_ls_wR_factor_gt 0.1392
_refine_ls_wR_factor_ref 0.1505
_reflns_Friedel_coverage 0.000
_reflns_number_gt 7413
_reflns_number_total 10219
_reflns_threshold_expression 'I > 2\s(I)'
_cod_data_source_file c9cc03038g2.cif
_cod_data_source_block x_CCDC1
_cod_database_code 7123536
_shelx_shelxl_version_number 2016/6
_shelx_space_group_comment
;
The symmetry employed for this shelxl refinement is uniquely defined
by the following loop, which should always be used as a source of
symmetry information in preference to the above space-group names.
They are only intended as comments.
;

loop_
_space_group_symop_operation_xyz
'x, y, z'
'-x, y, -z+1/2'
'x+1/2, y+1/2, z'
'-x+1/2, y+1/2, -z+1/2'
'-x, -y, -z'
'x, -y, z-1/2'
'-x+1/2, -y+1/2, -z'
'x+1/2, -y+1/2, z-1/2'

loop_
_atom_site_label
_atom_site_type_symbol
_atom_site_fract_x
_atom_site_fract_y
_atom_site_fract_z
_atom_site_U_iso_or_equiv
_atom_site_adp_type
_atom_site_occupancy
_atom_site_site_symmetry_order
_atom_site_calc_flag
_atom_site_refinement_flags_posn
_atom_site_refinement_flags_adp
_atom_site_refinement_flags_occupancy
_atom_site_disorder_assembly
_atom_site_disorder_group
Mn1 Mn 0.37967(4) 0.53537(14) 0.56390(4) 0.0595(4) Uani 1 1 d . . . . .
Mn2 Mn 0.12982(4) 0.48576(13) 0.68097(4) 0.0506(3) Uani 1 1 d . . . . .
Br1 Br 0.32812(18) 0.6650(6) 0.59280(13) 0.0649(12) Uani 0.633(10) 1 d . . P A 1
Br2 Br 0.3406(2) 0.3620(4) 0.51957(16) 0.0681(10) Uani 0.633(10) 1 d . . P A 1
Br3 Br 0.41231(11) 0.6943(3) 0.51924(12) 0.0814(9) Uani 0.633(10) 1 d . . P A 1
Br4 Br 0.43445(10) 0.4589(6) 0.61619(14) 0.1109(14) Uani 0.633(10) 1 d . . P A 1
Br5 Br 0.09033(16) 0.4007(8) 0.73069(19) 0.0913(17) Uani 0.633(10) 1 d . . P A 1
Br6 Br 0.18213(18) 0.3065(5) 0.67088(19) 0.0819(11) Uani 0.633(10) 1 d . . P A 1
Br7 Br 0.16646(11) 0.7060(4) 0.68650(14) 0.0943(10) Uani 0.633(10) 1 d . . P A 1
Br8 Br 0.07698(9) 0.4662(6) 0.62003(10) 0.0788(11) Uani 0.633(10) 1 d . . P A 1
Br1B Br 0.3240(3) 0.6822(10) 0.5878(3) 0.073(2) Uani 0.367(10) 1 d . . P A 2
Br2B Br 0.3473(5) 0.3581(12) 0.5207(4) 0.124(4) Uani 0.367(10) 1 d . . P A 2
Br3B Br 0.4318(3) 0.6597(8) 0.5374(3) 0.121(3) Uani 0.367(10) 1 d . . P A 2
Br4B Br 0.4250(3) 0.4264(10) 0.6285(2) 0.123(3) Uani 0.367(10) 1 d . . P A 2
Br5B Br 0.0945(3) 0.4387(15) 0.7367(3) 0.110(4) Uani 0.367(10) 1 d . . P A 2
Br6B Br 0.1934(3) 0.3453(10) 0.6797(3) 0.0783(19) Uani 0.367(10) 1 d . . P A 2
Br7B Br 0.1620(3) 0.7036(7) 0.7021(3) 0.145(3) Uani 0.367(10) 1 d . . P A 2
Br8B Br 0.07953(18) 0.5377(9) 0.61544(13) 0.0740(15) Uani 0.367(10) 1 d . . P A 2
N1 N 0.1863(4) 0.0294(12) 0.7847(4) 0.172(5) Uani 1 1 d D U . . .
C1 C 0.1958(5) -0.1025(14) 0.8042(4) 0.173(5) Uani 1 1 d D U . . .
H1A H 0.209666 -0.160658 0.787545 0.208 Uiso 1 1 calc R U . . .
H1B H 0.215947 -0.089125 0.829262 0.208 Uiso 1 1 calc R U . . .
C2 C 0.1580(5) -0.1699(19) 0.8120(5) 0.197(6) Uani 1 1 d D U . . .
H2A H 0.155334 -0.151247 0.839234 0.236 Uiso 1 1 calc R U . . .
H2B H 0.161666 -0.267582 0.809498 0.236 Uiso 1 1 calc R U . . .
C3 C 0.1175(5) -0.1280(18) 0.7849(6) 0.185(6) Uani 1 1 d D U . . .
H3A H 0.116375 -0.167511 0.758742 0.222 Uiso 1 1 calc R U . . .
H3B H 0.092769 -0.161123 0.795139 0.222 Uiso 1 1 calc R U . . .
C4 C 0.1156(5) 0.0208(18) 0.7818(6) 0.193(5) Uani 1 1 d D U . . .
H4A H 0.087197 0.050739 0.768244 0.231 Uiso 1 1 calc R U . . .
H4B H 0.122272 0.062776 0.807946 0.231 Uiso 1 1 calc R U . . .
C5 C 0.1482(4) 0.0545(17) 0.7587(4) 0.201(6) Uani 1 1 d D U . . .
H5A H 0.145397 -0.002709 0.735196 0.241 Uiso 1 1 calc R U . . .
H5B H 0.146124 0.149482 0.750559 0.241 Uiso 1 1 calc DR U . . .
C6 C 0.2061(5) 0.1314(14) 0.8075(4) 0.183(5) Uani 1 1 d D U . . .
H6A H 0.236794 0.110468 0.812796 0.219 Uiso 1 1 calc R U . . .
H6B H 0.196757 0.125152 0.832782 0.219 Uiso 1 1 calc R U . . .
C7 C 0.2022(6) 0.2709(14) 0.7959(4) 0.168(5) Uani 1 1 d D U . . .
H7A H 0.171755 0.294779 0.791218 0.202 Uiso 1 1 calc DR U . . .
H7B H 0.211529 0.279443 0.770576 0.202 Uiso 1 1 calc R U . . .
C8 C 0.2270(6) 0.3762(16) 0.8245(4) 0.171(6) Uani 1 1 d D U . . .
H8A H 0.218858 0.371612 0.850420 0.205 Uiso 1 1 calc R U . . .
H8B H 0.258004 0.362816 0.827854 0.205 Uiso 1 1 calc R U . . .
C9 C 0.2138(7) 0.5064(18) 0.8047(5) 0.205(8) Uani 1 1 d D U . . .
H9A H 0.233981 0.576360 0.815624 0.307 Uiso 1 1 calc R U . . .
H9B H 0.185426 0.530425 0.808814 0.307 Uiso 1 1 calc R U . . .
H9C H 0.213225 0.497780 0.776627 0.307 Uiso 1 1 calc R U . . .
C10 C 0.2180(5) 0.0228(16) 0.7519(4) 0.204(7) Uani 1 1 d D U . . .
H10A H 0.211729 -0.058179 0.735980 0.307 Uiso 1 1 calc R U . . .
H10B H 0.247704 0.020930 0.765511 0.307 Uiso 1 1 calc R U . . .
H10C H 0.213176 0.101706 0.734945 0.307 Uiso 1 1 calc R U . . .
N2 N 0.0493(3) 0.5636(11) 0.3562(3) 0.113(3) Uani 1 1 d D U . . .
C11 C 0.0472(4) 0.5641(14) 0.3974(3) 0.136(4) Uani 1 1 d D U . . .
H11A H 0.017317 0.551051 0.399914 0.163 Uiso 1 1 calc R U . . .
H11B H 0.056338 0.652860 0.408447 0.163 Uiso 1 1 calc R U . . .
C12 C 0.0741(5) 0.4581(16) 0.4210(4) 0.148(5) Uani 1 1 d D U . . .
H12A H 0.062256 0.368674 0.413125 0.178 Uiso 1 1 calc R U . . .
H12B H 0.073629 0.470675 0.449069 0.178 Uiso 1 1 calc R U . . .
C13 C 0.1196(4) 0.4661(14) 0.4148(4) 0.126(4) Uani 1 1 d D U . . .
H13A H 0.133563 0.547594 0.427316 0.151 Uiso 1 1 calc R U . . .
H13B H 0.135898 0.387192 0.426503 0.151 Uiso 1 1 calc R U . . .
C14 C 0.1183(4) 0.4699(14) 0.3713(4) 0.123(4) Uani 1 1 d D U . . .
H14A H 0.147654 0.482141 0.367134 0.148 Uiso 1 1 calc R U . . .
H14B H 0.108443 0.381577 0.360319 0.148 Uiso 1 1 calc R U . . .
C15 C 0.0922(3) 0.5705(12) 0.3491(4) 0.112(4) Uani 1 1 d D U . . .
H15A H 0.091865 0.557301 0.320965 0.135 Uiso 1 1 calc R U . . .
H15B H 0.104300 0.659952 0.356625 0.135 Uiso 1 1 calc R U . . .
C16 C 0.0226(5) 0.476(2) 0.3339(5) 0.127(6) Uani 0.5 1 d D U P B -1
H16A H -0.004424 0.525774 0.328237 0.153 Uiso 0.5 1 calc R U P B -1
H16B H 0.018448 0.406668 0.353116 0.153 Uiso 0.5 1 calc R U P B -1
C17 C 0.0209(8) 0.398(2) 0.2986(7) 0.130(6) Uani 0.5 1 d D U P B -1
H17A H 0.050644 0.379508 0.296726 0.156 Uiso 0.5 1 calc R U P B -1
H17B H 0.009435 0.458558 0.276601 0.156 Uiso 0.5 1 calc R U P B -1
C18 C -0.0029(9) 0.266(2) 0.2896(7) 0.125(8) Uani 0.5 1 d D U P B -1
H18A H -0.030376 0.268958 0.298404 0.150 Uiso 0.5 1 calc R U P B -1
H18B H 0.014049 0.190937 0.303284 0.150 Uiso 0.5 1 calc R U P B -1
C19 C -0.0103(12) 0.245(3) 0.2451(8) 0.178(14) Uani 0.5 1 d D U P B -1
H19A H -0.025485 0.160852 0.238224 0.267 Uiso 0.5 1 calc R U P B -1
H19B H -0.027100 0.319429 0.231979 0.267 Uiso 0.5 1 calc R U P B -1
H19C H 0.017126 0.241756 0.236838 0.267 Uiso 0.5 1 calc R U P B -1
C20 C 0.0266(7) 0.702(2) 0.3397(6) 0.163(10) Uani 0.5 1 d D U P B -1
H20A H 0.042495 0.777659 0.353285 0.244 Uiso 0.5 1 calc R U P B -1
H20B H 0.026174 0.709032 0.311646 0.244 Uiso 0.5 1 calc R U P B -1
H20C H -0.002476 0.703634 0.344291 0.244 Uiso 0.5 1 calc R U P B -1
C16B C 0.0271(6) 0.643(2) 0.3353(6) 0.154(7) Uani 0.5 1 d D U P B -2
H16C H 0.024024 0.709764 0.355568 0.184 Uiso 0.5 1 calc R U P B -2
H16D H 0.000204 0.592395 0.331348 0.184 Uiso 0.5 1 calc R U P B -2
C17B C 0.0166(10) 0.734(3) 0.2997(8) 0.150(7) Uani 0.5 1 d D U P B -2
H17C H 0.001116 0.672368 0.279754 0.180 Uiso 0.5 1 calc R U P B -2
H17D H 0.044740 0.745292 0.292641 0.180 Uiso 0.5 1 calc R U P B -2
C18B C -0.0049(10) 0.870(3) 0.2863(8) 0.148(9) Uani 0.5 1 d D U P B -2
H18C H -0.033193 0.876637 0.293474 0.178 Uiso 0.5 1 calc R U P B -2
H18D H 0.012753 0.946049 0.298349 0.178 Uiso 0.5 1 calc R U P B -2
C19B C -0.0089(14) 0.870(3) 0.2416(8) 0.160(13) Uani 0.5 1 d D U P B -2
H19D H -0.022321 0.953427 0.230739 0.240 Uiso 0.5 1 calc R U P B -2
H19E H 0.019370 0.862843 0.235223 0.240 Uiso 0.5 1 calc R U P B -2
H19F H -0.026265 0.793901 0.230381 0.240 Uiso 0.5 1 calc R U P B -2
C20B C 0.0314(6) 0.4177(19) 0.3403(6) 0.108(7) Uani 0.5 1 d D U P B -2
H20D H 0.047942 0.347649 0.355938 0.162 Uiso 0.5 1 calc R U P B -2
H20E H 0.001528 0.409714 0.342408 0.162 Uiso 0.5 1 calc R U P B -2
H20F H 0.033823 0.407767 0.312870 0.162 Uiso 0.5 1 calc R U P B -2
N3 N 0.3037(4) 0.0047(11) 0.4430(3) 0.138(4) Uani 1 1 d D U . . .
C21 C 0.2878(5) -0.0153(17) 0.4773(4) 0.186(5) Uani 1 1 d D U . . .
H21A H 0.256432 -0.011325 0.471494 0.223 Uiso 1 1 calc R U . . .
H21B H 0.298558 0.054874 0.496698 0.223 Uiso 1 1 calc R U . . .
C22 C 0.3018(7) -0.1446(16) 0.4924(5) 0.188(6) Uani 1 1 d D U . . .
H22A H 0.286915 -0.164542 0.514008 0.226 Uiso 1 1 calc R U . . .
H22B H 0.332337 -0.137132 0.504027 0.226 Uiso 1 1 calc R U . . .
C23 C 0.2964(7) -0.2663(15) 0.4654(5) 0.182(6) Uani 1 1 d D U . . .
H23A H 0.266211 -0.292893 0.458871 0.218 Uiso 1 1 calc R U . . .
H23B H 0.313026 -0.342545 0.478468 0.218 Uiso 1 1 calc R U . . .
C24 C 0.3121(6) -0.2289(16) 0.4282(5) 0.185(6) Uani 1 1 d D U . . .
H24A H 0.343481 -0.231427 0.433481 0.223 Uiso 1 1 calc R U . . .
H24B H 0.301697 -0.295935 0.407650 0.223 Uiso 1 1 calc R U . . .
C25 C 0.2976(5) -0.0937(13) 0.4135(4) 0.166(5) Uani 1 1 d D U . . .
H25A H 0.313141 -0.066983 0.392929 0.199 Uiso 1 1 calc R U . . .
H25B H 0.267043 -0.098013 0.401514 0.199 Uiso 1 1 calc R U . . .
C26 C 0.2909(5) 0.1368(14) 0.4268(5) 0.223(6) Uani 1 1 d D U . . .
H26A H 0.294143 0.135947 0.399169 0.267 Uiso 1 1 calc R U . . .
H26B H 0.311837 0.201937 0.440574 0.267 Uiso 1 1 calc R U . . .
C27 C 0.2487(5) 0.1904(16) 0.4276(6) 0.236(7) Uani 1 1 d D U . . .
H27A H 0.247599 0.217511 0.454642 0.283 Uiso 1 1 calc R U . . .
H27B H 0.227459 0.118664 0.419957 0.283 Uiso 1 1 calc R U . . .
C28 C 0.2366(6) 0.3098(16) 0.4006(5) 0.212(7) Uani 1 1 d D U . . .
H28A H 0.255830 0.316449 0.381711 0.254 Uiso 1 1 calc R U . . .
H28B H 0.207174 0.300189 0.385838 0.254 Uiso 1 1 calc R U . . .
C29 C 0.2405(6) 0.4329(16) 0.4261(5) 0.197(7) Uani 1 1 d D U . . .
H29A H 0.214871 0.487473 0.418892 0.296 Uiso 1 1 calc R U . . .
H29B H 0.265232 0.485134 0.422428 0.296 Uiso 1 1 calc R U . . .
H29C H 0.244008 0.406062 0.453544 0.296 Uiso 1 1 calc R U . . .
C30 C 0.3524(4) 0.0408(14) 0.4552(4) 0.153(6) Uani 1 1 d D U . . .
H30A H 0.362776 0.072661 0.432243 0.230 Uiso 1 1 calc R U . . .
H30B H 0.368328 -0.038986 0.465698 0.230 Uiso 1 1 calc R U . . .
H30C H 0.356164 0.110941 0.475162 0.230 Uiso 1 1 calc R U . . .
C32 C 0.1273(9) 0.059(4) 0.5997(9) 0.183(6) Uani 0.5 1 d D U P C 1
H32A H 0.154898 0.053526 0.591238 0.219 Uiso 0.5 1 calc R U P C 1
H32B H 0.117342 0.152734 0.596916 0.219 Uiso 0.5 1 calc R U P C 1
C31 C 0.0946(6) -0.034(3) 0.5741(8) 0.187(6) Uani 0.5 1 d D U P C 1
H31A H 0.089015 -0.001709 0.546772 0.225 Uiso 0.5 1 calc R U P C 1
H31B H 0.106323 -0.125694 0.574427 0.225 Uiso 0.5 1 calc R U P C 1
N4 N 0.0550(6) -0.037(2) 0.5887(6) 0.187(6) Uani 0.5 1 d D U P C 1
C35 C 0.0568(7) -0.061(3) 0.6310(6) 0.185(6) Uani 0.5 1 d D U P C 1
H35A H 0.063107 -0.156140 0.636908 0.222 Uiso 0.5 1 calc R U P C 1
H35B H 0.028801 -0.040483 0.637338 0.222 Uiso 0.5 1 calc R U P C 1
C34 C 0.0904(9) 0.025(4) 0.6565(7) 0.178(6) Uani 0.5 1 d D U P C 1
H34A H 0.094528 -0.006230 0.683931 0.214 Uiso 0.5 1 calc R U P C 1
H34B H 0.080824 0.119062 0.655620 0.214 Uiso 0.5 1 calc R U P C 1
C33 C 0.1326(7) 0.015(4) 0.6421(8) 0.192(7) Uani 0.5 1 d D U P C 1
H33A H 0.153967 0.072750 0.658579 0.230 Uiso 0.5 1 calc R U P C 1
H33B H 0.142963 -0.077992 0.644705 0.230 Uiso 0.5 1 calc R U P C 1
C36 C 0.0346(9) 0.090(2) 0.5785(7) 0.198(6) Uani 0.5 1 d D U P C 1
H36A H 0.046677 0.158133 0.598105 0.238 Uiso 0.5 1 calc R U P C 1
H36B H 0.003905 0.082182 0.578339 0.238 Uiso 0.5 1 calc R U P C 1
C37 C 0.0419(11) 0.135(3) 0.5354(7) 0.183(6) Uani 0.5 1 d D U P C 1
H37A H 0.072339 0.131497 0.534060 0.220 Uiso 0.5 1 calc R U P C 1
H37B H 0.025856 0.076438 0.514874 0.220 Uiso 0.5 1 calc R U P C 1
C38 C 0.0253(13) 0.279(3) 0.5307(9) 0.214(9) Uani 0.5 1 d D U P C 1
H38A H -0.002648 0.282329 0.538533 0.257 Uiso 0.5 1 calc R U P C 1
H38B H 0.044907 0.337253 0.548669 0.257 Uiso 0.5 1 calc R U P C 1
C39 C 0.0207(12) 0.332(3) 0.4902(9) 0.192(12) Uani 0.5 1 d D U P C 1
H39A H 0.009982 0.424000 0.489337 0.288 Uiso 0.5 1 calc R U P C 1
H39B H 0.048352 0.331201 0.482361 0.288 Uiso 0.5 1 calc R U P C 1
H39C H 0.000737 0.276207 0.472212 0.288 Uiso 0.5 1 calc R U P C 1
C40 C 0.0252(9) -0.136(3) 0.5658(8) 0.196(9) Uani 0.5 1 d D U P C 1
H40A H 0.036718 -0.226091 0.570972 0.294 Uiso 0.5 1 calc R U P C 1
H40B H -0.002388 -0.129832 0.573553 0.294 Uiso 0.5 1 calc R U P C 1
H40C H 0.021869 -0.116009 0.537851 0.294 Uiso 0.5 1 calc R U P C 1
N4B N 0.0861(8) 0.015(2) 0.5979(7) 0.179(6) Uani 0.5 1 d D U P D 2
C31B C 0.0891(9) 0.072(3) 0.6369(7) 0.190(6) Uani 0.5 1 d D U P D 2
H31C H 0.091389 0.170847 0.635012 0.228 Uiso 0.5 1 calc R U P D 2
H31D H 0.115507 0.039863 0.653938 0.228 Uiso 0.5 1 calc R U P D 2
C32B C 0.0520(10) 0.039(3) 0.6561(8) 0.187(6) Uani 0.5 1 d D U P D 2
H32C H 0.025983 0.082777 0.641475 0.225 Uiso 0.5 1 calc R U P D 2
H32D H 0.057408 0.074387 0.683156 0.225 Uiso 0.5 1 calc R U P D 2
C33B C 0.0454(10) -0.111(3) 0.6567(8) 0.183(7) Uani 0.5 1 d D U P D 2
H33C H 0.020509 -0.131770 0.668402 0.219 Uiso 0.5 1 calc R U P D 2
H33D H 0.070617 -0.154062 0.672835 0.219 Uiso 0.5 1 calc R U P D 2
C34B C 0.0384(9) -0.166(3) 0.6147(9) 0.182(6) Uani 0.5 1 d D U P D 2
H34C H 0.035531 -0.264438 0.615177 0.218 Uiso 0.5 1 calc R U P D 2
H34D H 0.011820 -0.128662 0.599238 0.218 Uiso 0.5 1 calc R U P D 2
C35B C 0.0752(10) -0.129(3) 0.5956(9) 0.184(6) Uani 0.5 1 d D U P D 2
H35C H 0.100455 -0.180791 0.608118 0.221 Uiso 0.5 1 calc R U P D 2
H35D H 0.068273 -0.155362 0.567725 0.221 Uiso 0.5 1 calc R U P D 2
C36B C 0.0605(9) 0.094(3) 0.5706(8) 0.186(6) Uani 0.5 1 d D U P D 2
H36C H 0.041283 0.141990 0.584797 0.223 Uiso 0.5 1 calc R U P D 2
H36D H 0.042552 0.031977 0.552384 0.223 Uiso 0.5 1 calc R U P D 2
C37B C 0.0760(9) 0.195(3) 0.5458(9) 0.201(7) Uani 0.5 1 d D U P D 2
H37C H 0.091310 0.148504 0.527789 0.241 Uiso 0.5 1 calc R U P D 2
H37D H 0.096743 0.253250 0.562890 0.241 Uiso 0.5 1 calc R U P D 2
C38B C 0.0422(11) 0.285(3) 0.5216(9) 0.205(9) Uani 0.5 1 d D U P D 2
H38C H 0.017803 0.291561 0.534922 0.247 Uiso 0.5 1 calc R U P D 2
H38D H 0.054065 0.375864 0.520497 0.247 Uiso 0.5 1 calc R U P D 2
C39B C 0.0266(11) 0.237(4) 0.4809(9) 0.181(11) Uani 0.5 1 d D U P D 2
H39D H 0.005188 0.298745 0.467190 0.272 Uiso 0.5 1 calc R U P D 2
H39E H 0.050414 0.232091 0.467138 0.272 Uiso 0.5 1 calc R U P D 2
H39F H 0.014102 0.147674 0.481582 0.272 Uiso 0.5 1 calc R U P D 2
C40B C 0.1322(11) 0.023(4) 0.5891(11) 0.178(9) Uani 0.5 1 d D U P D 2
H40D H 0.151369 -0.032117 0.607978 0.267 Uiso 0.5 1 calc R U P D 2
H40E H 0.131918 -0.009653 0.562625 0.267 Uiso 0.5 1 calc R U P D 2
H40F H 0.141860 0.116122 0.591295 0.267 Uiso 0.5 1 calc R U P D 2

loop_
_atom_site_aniso_label
_atom_site_aniso_U_11
_atom_site_aniso_U_22
_atom_site_aniso_U_33
_atom_site_aniso_U_23
_atom_site_aniso_U_13
_atom_site_aniso_U_12
Mn1 0.0499(7) 0.0645(9) 0.0671(8) -0.0221(7) 0.0191(6) -0.0114(6)
Mn2 0.0493(7) 0.0506(7) 0.0563(7) -0.0016(6) 0.0212(5) -0.0021(6)
Br1 0.079(2) 0.069(2) 0.0576(12) 0.0028(12) 0.0403(13) 0.0057(13)
Br2 0.0846(16) 0.0399(14) 0.0686(19) -0.0158(13) -0.0127(13) 0.0023(12)
Br3 0.0662(15) 0.0919(16) 0.099(2) -0.0180(13) 0.0490(13) -0.0178(12)
Br4 0.0598(14) 0.171(4) 0.089(2) -0.004(2) -0.0174(13) 0.0121(15)
Br5 0.0522(14) 0.122(3) 0.110(3) 0.059(3) 0.0425(16) 0.0286(18)
Br6 0.075(2) 0.072(2) 0.111(3) 0.0042(16) 0.049(2) 0.0138(14)
Br7 0.1047(18) 0.0895(16) 0.099(2) -0.0326(17) 0.0444(15) -0.0401(13)
Br8 0.0659(11) 0.109(3) 0.0610(14) -0.0193(16) 0.0104(9) -0.0100(15)
Br1B 0.056(2) 0.051(3) 0.113(5) -0.033(3) 0.017(3) -0.005(2)
Br2B 0.145(9) 0.110(6) 0.110(6) -0.044(5) 0.009(5) -0.029(5)
Br3B 0.112(5) 0.125(4) 0.151(6) -0.003(4) 0.085(5) -0.046(4)
Br4B 0.169(6) 0.123(5) 0.066(3) 0.002(3) -0.004(3) 0.026(4)
Br5B 0.095(4) 0.182(10) 0.070(3) 0.021(4) 0.056(3) 0.009(4)
Br6B 0.077(4) 0.091(5) 0.079(3) 0.013(3) 0.044(3) 0.028(3)
Br7B 0.263(8) 0.078(3) 0.108(5) -0.042(3) 0.070(4) -0.098(4)
Br8B 0.071(2) 0.091(4) 0.0620(18) 0.019(2) 0.0161(14) 0.022(2)
N1 0.188(10) 0.140(9) 0.175(10) 0.017(8) 0.001(9) -0.079(8)
C1 0.164(11) 0.200(11) 0.160(10) 0.095(9) 0.040(9) 0.023(10)
C2 0.214(13) 0.182(11) 0.190(11) 0.121(10) 0.032(11) 0.007(11)
C3 0.121(10) 0.209(13) 0.232(13) 0.045(12) 0.052(10) -0.004(11)
C4 0.199(11) 0.181(11) 0.198(11) 0.030(11) 0.041(9) 0.055(11)
C5 0.197(11) 0.178(11) 0.225(12) 0.035(11) 0.036(9) 0.015(11)
C6 0.247(12) 0.167(9) 0.152(10) 0.023(9) 0.082(10) -0.005(11)
C7 0.248(12) 0.138(8) 0.114(9) -0.042(8) 0.023(9) 0.044(10)
C8 0.235(16) 0.158(14) 0.124(12) -0.035(11) 0.045(12) 0.021(13)
C9 0.27(2) 0.144(15) 0.188(18) -0.035(14) 0.016(16) 0.012(16)
C10 0.35(2) 0.162(14) 0.117(11) -0.034(11) 0.077(13) -0.063(15)
N2 0.070(5) 0.127(7) 0.129(7) -0.043(6) -0.013(5) 0.009(5)
C11 0.102(7) 0.173(10) 0.140(9) -0.070(8) 0.045(7) -0.008(7)
C12 0.148(10) 0.165(10) 0.134(9) -0.015(9) 0.036(8) -0.032(9)
C13 0.133(9) 0.114(9) 0.119(9) 0.001(8) -0.001(8) 0.005(8)
C14 0.091(7) 0.152(9) 0.127(8) -0.038(8) 0.021(7) 0.009(7)
C15 0.090(7) 0.134(9) 0.114(8) -0.008(7) 0.019(6) -0.016(7)
C16 0.104(10) 0.131(11) 0.142(11) -0.043(10) 0.013(10) 0.013(10)
C17 0.109(11) 0.129(12) 0.138(11) -0.018(11) -0.011(10) 0.000(10)
C18 0.125(16) 0.108(15) 0.129(17) -0.037(14) -0.006(15) -0.020(14)
C19 0.17(3) 0.121(19) 0.19(3) 0.00(2) -0.09(3) -0.01(2)
C20 0.166(17) 0.120(16) 0.170(17) -0.079(15) -0.046(16) 0.042(15)
C16B 0.133(11) 0.145(12) 0.164(12) -0.038(12) -0.016(11) -0.020(11)
C17B 0.126(12) 0.150(13) 0.163(13) -0.025(12) 0.001(12) -0.008(12)
C18B 0.111(16) 0.152(18) 0.18(2) -0.036(18) 0.020(17) 0.019(16)
C19B 0.14(3) 0.18(2) 0.15(3) -0.03(2) 0.01(2) 0.04(2)
C20B 0.095(13) 0.082(13) 0.138(15) -0.056(12) 0.003(12) -0.007(11)
N3 0.222(10) 0.103(7) 0.124(8) -0.028(6) 0.120(7) -0.036(7)
C21 0.263(12) 0.168(11) 0.146(10) 0.002(10) 0.087(10) -0.027(11)
C22 0.299(13) 0.138(11) 0.144(11) -0.007(10) 0.080(11) 0.017(12)
C23 0.281(14) 0.108(10) 0.155(12) 0.009(10) 0.039(12) -0.001(11)
C24 0.277(13) 0.141(11) 0.151(11) -0.039(10) 0.073(11) 0.042(11)
C25 0.244(12) 0.147(10) 0.123(9) -0.014(9) 0.078(9) -0.034(10)
C26 0.281(13) 0.226(12) 0.180(11) 0.026(11) 0.089(11) -0.003(12)
C27 0.271(14) 0.231(11) 0.223(13) 0.018(10) 0.090(13) -0.028(13)
C28 0.237(17) 0.210(14) 0.194(16) -0.012(8) 0.055(14) -0.033(15)
C29 0.193(16) 0.243(11) 0.141(14) -0.016(11) -0.005(13) 0.026(17)
C30 0.166(12) 0.122(11) 0.195(13) -0.075(10) 0.094(11) -0.019(10)
C32 0.163(12) 0.192(13) 0.221(13) -0.040(12) 0.107(11) -0.033(11)
C31 0.170(12) 0.200(13) 0.218(12) -0.029(12) 0.105(11) -0.032(11)
N4 0.161(11) 0.203(13) 0.219(12) -0.040(11) 0.093(11) -0.017(10)
C35 0.163(12) 0.199(13) 0.219(13) -0.036(12) 0.103(11) -0.032(11)
C34 0.163(11) 0.190(12) 0.204(12) -0.038(11) 0.094(11) -0.027(11)
C33 0.173(12) 0.200(13) 0.222(13) -0.042(12) 0.084(12) -0.022(11)
C36 0.179(11) 0.202(12) 0.234(12) -0.041(11) 0.090(11) -0.024(11)
C37 0.161(12) 0.199(13) 0.222(13) -0.042(12) 0.118(11) -0.043(11)
C38 0.176(16) 0.234(16) 0.251(16) -0.037(15) 0.089(15) -0.040(15)
C39 0.19(2) 0.24(3) 0.17(2) 0.04(2) 0.101(19) -0.07(2)
C40 0.194(18) 0.195(19) 0.229(19) -0.039(18) 0.115(16) -0.017(17)
N4B 0.164(11) 0.185(12) 0.219(12) -0.052(11) 0.112(11) -0.036(10)
C31B 0.172(11) 0.199(13) 0.223(12) -0.053(12) 0.099(11) -0.037(11)
C32B 0.164(12) 0.202(13) 0.219(13) -0.056(12) 0.097(11) -0.023(11)
C33B 0.163(12) 0.201(13) 0.210(13) -0.037(12) 0.099(11) -0.022(11)
C34B 0.164(12) 0.186(13) 0.220(13) -0.039(12) 0.099(11) -0.036(11)
C35B 0.162(11) 0.194(13) 0.223(12) -0.046(12) 0.105(11) -0.027(11)
C36B 0.154(11) 0.202(12) 0.225(12) -0.033(11) 0.099(11) -0.040(10)
C37B 0.176(13) 0.212(14) 0.237(13) -0.039(12) 0.093(12) -0.024(12)
C38B 0.168(17) 0.233(17) 0.242(17) -0.041(16) 0.104(16) -0.016(16)
C39B 0.17(2) 0.20(2) 0.20(2) -0.04(2) 0.104(18) 0.00(2)
C40B 0.160(17) 0.180(19) 0.224(18) -0.036(17) 0.109(16) -0.048(16)

loop_
_atom_type_symbol
_atom_type_description
_atom_type_scat_dispersion_real
_atom_type_scat_dispersion_imag
_atom_type_scat_source
C C 0.0181 0.0091 'International Tables Vol C Tables 4.2.6.8 and 6.1.1.4'
H H 0.0000 0.0000 'International Tables Vol C Tables 4.2.6.8 and 6.1.1.4'
N N 0.0311 0.0180 'International Tables Vol C Tables 4.2.6.8 and 6.1.1.4'
Mn Mn -0.5299 2.8052 'International Tables Vol C Tables 4.2.6.8 and 6.1.1.4'
Br Br -0.6763 1.2805 'International Tables Vol C Tables 4.2.6.8 and 6.1.1.4'

loop_
_geom_angle_atom_site_label_1
_geom_angle_atom_site_label_2
_geom_angle_atom_site_label_3
_geom_angle
Br3B Mn1 Br2B 112.6(4)
Br4 Mn1 Br1 107.93(18)
Br4 Mn1 Br2 117.13(18)
Br1 Mn1 Br2 108.7(2)
Br3B Mn1 Br1B 114.2(3)
Br2B Mn1 Br1B 112.2(4)
Br4 Mn1 Br3 109.26(11)
Br1 Mn1 Br3 107.91(14)
Br2 Mn1 Br3 105.53(16)
Br3B Mn1 Br4B 103.2(3)
Br2B Mn1 Br4B 108.9(4)
Br1B Mn1 Br4B 105.0(3)
Br7B Mn2 Br5B 99.4(5)
Br8 Mn2 Br7 112.01(13)
Br7B Mn2 Br6B 101.9(3)
Br5B Mn2 Br6B 114.2(3)
Br8 Mn2 Br5 102.4(2)
Br7 Mn2 Br5 123.1(3)
Br8 Mn2 Br6 100.9(2)
Br7 Mn2 Br6 108.69(14)
Br5 Mn2 Br6 107.36(19)
Br7B Mn2 Br8B 103.9(3)
Br5B Mn2 Br8B 115.4(3)
Br6B Mn2 Br8B 118.2(3)
C6 N1 C5 119.4(11)
C6 N1 C1 111.2(10)
C5 N1 C1 122.0(13)
C6 N1 C10 98.7(11)
C5 N1 C10 97.9(11)
C1 N1 C10 100.5(11)
C2 C1 N1 113.1(13)
C1 C2 C3 113.8(13)
C4 C3 C2 109.9(16)
C5 C4 C3 104.2(16)
N1 C5 C4 103.4(14)
N1 C6 C7 123.2(11)
C6 C7 C8 117.7(13)
C9 C8 C7 103.1(14)
C16B N2 C15 109.6(12)
C16 N2 C15 116.5(9)
C16B N2 C11 117.2(12)
C16 N2 C11 115.0(11)
C15 N2 C11 113.4(9)
C16 N2 C20 99.3(10)
C15 N2 C20 106.1(11)
C11 N2 C20 104.1(9)
C16B N2 C20B 104.9(12)
C15 N2 C20B 105.6(9)
C11 N2 C20B 105.0(10)
N2 C11 C12 114.0(11)
C11 C12 C13 110.5(12)
C14 C13 C12 107.8(11)
C15 C14 C13 117.2(11)
C14 C15 N2 110.6(10)
N2 C16 C17 138.5(15)
C16 C17 C18 125(2)
C17 C18 C19 107(2)
N2 C16B C17B 153(2)
C16B C17B C18B 141(3)
C19B C18B C17B 104(2)
C21 N3 C25 120.1(13)
C21 N3 C26 109.7(10)
C25 N3 C26 111.0(10)
C21 N3 C30 108.0(11)
C25 N3 C30 110.1(9)
C26 N3 C30 94.8(9)
N3 C21 C22 107.5(14)
C21 C22 C23 120.1(16)
C22 C23 C24 108.2(14)
C25 C24 C23 112.3(13)
N3 C25 C24 113.2(12)
N3 C26 C27 120.8(12)
C26 C27 C28 113.6(12)
C29 C28 C27 107.0(12)
C33 C32 C31 108.8(16)
N4 C31 C32 110.5(15)
C36 N4 C31 106.5(14)
C36 N4 C35 108.3(14)
C31 N4 C35 118.7(19)
C36 N4 C40 103.8(14)
C31 N4 C40 109.7(14)
C35 N4 C40 108.8(13)
N4 C35 C34 112.2(15)
C35 C34 C33 110.1(15)
C32 C33 C34 111.3(17)
N4 C36 C37 109.3(13)
C38 C37 C36 104.5(14)
C39 C38 C37 114.0(17)
C36B N4B C31B 109.8(17)
C36B N4B C35B 115(3)
C31B N4B C35B 114(2)
C36B N4B C40B 107(2)
C31B N4B C40B 105.5(17)
C35B N4B C40B 105.2(17)
N4B C31B C32B 114.1(16)
C31B C32B C33B 110.2(16)
C32B C33B C34B 109.5(16)
C35B C34B C33B 110.5(16)
N4B C35B C34B 114.2(17)
N4B C36B C37B 125(2)
C36B C37B C38B 116.2(19)
C39B C38B C37B 114.1(19)

loop_
_geom_bond_atom_site_label_1
_geom_bond_atom_site_label_2
_geom_bond_distance
Mn1 Br4 2.401(4)
Mn1 Br3B 2.411(5)
Mn1 Br2B 2.426(12)
Mn1 Br1 2.470(5)
Mn1 Br2 2.494(5)
Mn1 Br1B 2.577(10)
Mn1 Br3 2.588(4)
Mn1 Br4B 2.667(7)
Mn2 Br8 2.457(3)
Mn2 Br7B 2.462(6)
Mn2 Br5B 2.481(9)
Mn2 Br7 2.488(4)
Mn2 Br6B 2.488(9)
Mn2 Br5 2.492(6)
Mn2 Br6 2.530(6)
Mn2 Br8B 2.583(5)
N1 C6 1.371(13)
N1 C5 1.398(9)
N1 C1 1.490(13)
N1 C10 1.676(19)
C1 C2 1.460(14)
C2 C3 1.511(14)
C3 C4 1.492(15)
C4 C5 1.480(15)
C6 C7 1.451(14)
C7 C8 1.561(14)
C8 C9 1.498(15)
N2 C16B 1.211(17)
N2 C16 1.362(13)
N2 C15 1.453(11)
N2 C11 1.453(12)
N2 C20 1.617(19)
N2 C20B 1.626(17)
C11 C12 1.508(14)
C12 C13 1.525(13)
C13 C14 1.512(13)
C14 C15 1.434(12)
C16 C17 1.449(17)
C17 C18 1.531(18)
C18 C19 1.54(2)
C16B C17B 1.525(17)
C17B C18B 1.557(18)
C18B C19B 1.54(2)
N3 C21 1.403(12)
N3 C25 1.410(12)
N3 C26 1.464(12)
N3 C30 1.583(15)
C21 C22 1.435(15)
C22 C23 1.528(14)
C23 C24 1.529(14)
C24 C25 1.489(12)
C26 C27 1.466(9)
C27 C28 1.524(9)
C28 C29 1.510(9)
C32 C33 1.519(19)
C32 C31 1.551(18)
C31 N4 1.461(17)
N4 C36 1.438(17)
N4 C35 1.487(16)
N4 C40 1.49(2)
C35 C34 1.520(18)
C34 C33 1.539(18)
C36 C37 1.630(18)
C37 C38 1.530(19)
C38 C39 1.492(18)
N4B C36B 1.383(17)
N4B C31B 1.465(18)
N4B C35B 1.477(18)
N4B C40B 1.57(3)
C31B C32B 1.516(17)
C32B C33B 1.520(18)
C33B C34B 1.541(18)
C34B C35B 1.515(17)
C36B C37B 1.478(18)
C37B C38B 1.530(18)
C38B C39B 1.490(19)

loop_
_geom_hbond_atom_site_label_D
_geom_hbond_atom_site_label_H
_geom_hbond_atom_site_label_A
_geom_hbond_distance_DH
_geom_hbond_distance_HA
_geom_hbond_distance_DA
_geom_hbond_angle_DHA
_geom_hbond_site_symmetry_A
C1 H1B Br6B 0.99 3.06 3.537(18) 110.7 4_546
C2 H2A Br4B 0.99 3.11 3.81(2) 129.0 4_546
C5 H5B Br5 0.99 3.09 3.962(18) 148.1 .
C6 H6B Br1 0.99 2.89 3.866(15) 168.4 4_546
C6 H6B Br1B 0.99 3.03 3.993(16) 164.8 4_546
C10 H10A Br7 0.98 3.11 4.064(15) 164.4 1_545
C10 H10A Br7B 0.98 2.98 3.903(17) 156.9 1_545
C10 H10B Br6B 0.98 2.99 3.78(2) 139.3 4_546
C10 H10C Br6 0.98 3.05 4.012(17) 166.6 .
C10 H10C Br6B 0.98 3.10 4.074(18) 177.1 .
C11 H11A Br8 0.99 2.98 3.931(13) 161.3 5_566
C11 H11B Br3 0.99 2.95 3.812(11) 145.4 7_566
C11 H11B Br3B 0.99 2.64 3.559(13) 155.2 7_566
C15 H15A Br5B 0.99 2.96 3.942(16) 171.3 6_565
C15 H15B Br1 0.99 3.07 3.955(12) 149.9 7_566
C15 H15B Br1B 0.99 3.13 3.987(13) 145.2 7_566
C22 H22A Br1B 0.99 3.03 3.70(2) 125.5 1_545
C22 H22B Br3 0.99 3.03 3.85(2) 140.3 1_545
C25 H25B Br1B 0.99 3.14 4.000(18) 146.3 7_556
C26 H26A Br6 0.99 2.76 3.722(16) 163.8 7_556
C26 H26A Br6B 0.99 2.87 3.853(18) 175.3 7_556
C30 H30A Br8 0.98 2.94 3.794(13) 146.9 7_556
C30 H30A Br8B 0.98 2.94 3.688(13) 134.0 7_556
C30 H30C Br2 0.98 3.04 3.981(12) 160.6 .
C30 H30C Br2B 0.98 2.98 3.934(17) 164.0 .
C31 H31A Br3 0.99 3.00 3.60(2) 120.2 7_556
C35 H35B Br4 0.99 2.98 3.87(2) 150.7 3_445
C36 H36B Br4 0.99 3.07 3.93(3) 147.0 3_445
C40 H40B Br4 0.98 2.88 3.81(3) 158.4 3_445
C34B H34C Br8B 0.99 2.43 3.24(3) 138.9 1_545
C35B H35C Br8B 0.99 2.92 3.40(3) 111.2 1_545
C37B H37C Br2B 0.99 2.84 3.74(3) 151.7 7_556
